data_4301948
loop_
_publ_author_name
'Norton, Kieran'
'Kumar, G. A.'
'Dilks, Jennifer L.'
'Emge, Thomas J.'
'Riman, Richard E.'
'Brik, Mikhail G.'
'Brennan, John G.'

_publ_section_title
;
 Lanthanide Compounds with Fluorinated Aryloxide Ligands: Near-Infrared
 Emission from Nd, Tm, and Er
;
_journal_coden_ASTM INOCAJ
_journal_issue 8
_journal_name_full 'Inorganic Chemistry'
_journal_page_first 3573
_journal_page_last 3580
_journal_paper_doi 10.1021/ic8020639
_journal_volume 48
_journal_year 2009
_chemical_formula_sum 'C26 H20 Er F15 O7'
_chemical_formula_weight 896.68
_space_group_IT_number 14
_symmetry_cell_setting monoclinic
_symmetry_space_group_name_Hall '-P 2yn'
_symmetry_space_group_name_H-M 'P 1 21/n 1'
_atom_sites_solution_hydrogens geom
_atom_sites_solution_primary direct
_atom_sites_solution_secondary difmap
_audit_creation_method SHELXL-97
_cell_angle_alpha 90.00
_cell_angle_beta 96.483(1)
_cell_angle_gamma 90.00
_cell_formula_units_Z 4
_cell_length_a 10.3977(7)
_cell_length_b 12.7197(8)
_cell_length_c 23.4256(15)
_cell_measurement_reflns_used 9101
_cell_measurement_temperature 100(2)
_cell_measurement_theta_max 30.56
_cell_measurement_theta_min 2.37
_cell_volume 3078.4(3)
_computing_cell_refinement 'Bruker SMART'
_computing_data_collection 'Bruker SMART'
_computing_data_reduction 'Bruker SAINT'
_computing_molecular_graphics 'Bruker SHELXTL'
_computing_publication_material 'Bruker SHELXTL'
_computing_structure_refinement 'SHELXL-97 (Sheldrick, 1997)'
_computing_structure_solution 'SHELXS-97 (Sheldrick, 1990)'
_diffrn_ambient_temperature 100(2)
_diffrn_measured_fraction_theta_full 0.997
_diffrn_measured_fraction_theta_max 0.997
_diffrn_measurement_device_type 'CCD area detector'
_diffrn_measurement_method 'phi and omega scans'
_diffrn_radiation_monochromator graphite
_diffrn_radiation_source 'fine-focus sealed tube'
_diffrn_radiation_type MoK\a
_diffrn_radiation_wavelength 0.71073
_diffrn_reflns_av_R_equivalents 0.0210
_diffrn_reflns_av_sigmaI/netI 0.0193
_diffrn_reflns_limit_h_max 14
_diffrn_reflns_limit_h_min -14
_diffrn_reflns_limit_k_max 18
_diffrn_reflns_limit_k_min -18
_diffrn_reflns_limit_l_max 33
_diffrn_reflns_limit_l_min -33
_diffrn_reflns_number 37033
_diffrn_reflns_theta_full 30.55
_diffrn_reflns_theta_max 30.55
_diffrn_reflns_theta_min 1.82
_diffrn_standards_decay_% 0
_diffrn_standards_interval_time 0
_diffrn_standards_number 0
_exptl_absorpt_coefficient_mu 2.860
_exptl_absorpt_correction_T_max 0.9999
_exptl_absorpt_correction_T_min 0.7923
_exptl_absorpt_correction_type multi-scan
_exptl_absorpt_process_details 'Bruker SAINT (SADABS)'
_exptl_crystal_colour pink
_exptl_crystal_density_diffrn 1.935
_exptl_crystal_density_method 'not measured'
_exptl_crystal_description lathe
_exptl_crystal_F_000 1740
_exptl_crystal_size_max 0.45
_exptl_crystal_size_mid 0.26
_exptl_crystal_size_min 0.12
_refine_diff_density_max 5.302
_refine_diff_density_min -2.721
_refine_diff_density_rms 0.119
_refine_ls_extinction_method none
_refine_ls_goodness_of_fit_ref 1.007
_refine_ls_hydrogen_treatment constr
_refine_ls_matrix_type full
_refine_ls_number_parameters 446
_refine_ls_number_reflns 9404
_refine_ls_number_restraints 0
_refine_ls_restrained_S_all 1.007
_refine_ls_R_factor_all 0.0351
_refine_ls_R_factor_gt 0.0319
_refine_ls_shift/su_max 0.003
_refine_ls_shift/su_mean 0.000
_refine_ls_structure_factor_coef Fsqd
_refine_ls_weighting_details 'calc w=1/[\s^2^(Fo^2^)+(0.0330P)^2^+10.9000P] where P=(Fo^2^+2Fc^2^)/3'
_refine_ls_weighting_scheme calc
_refine_ls_wR_factor_gt 0.0779
_refine_ls_wR_factor_ref 0.0798
_reflns_number_gt 8596
_reflns_number_total 9404
_reflns_threshold_expression >2sigma(I)
_cod_data_source_file ic8020639_si_006.cif
_cod_data_source_block erocfdme
_cod_depositor_comments
;
The following automatic conversions were performed:
'_symmetry_cell_setting' value 'Monoclinic' changed to 'monoclinic'
according to '/home/saulius/struct/CIF-dictionaries/cif_core.dic'
dictionary named 'cif_core.dic' version 2.4.1 from 2010-06-29.

Automatic conversion script
Id: cif_fix_enum 1527 2010-12-29 10:47:43Z saulius 
;
_cod_database_code 4301948

loop_
_symmetry_equiv_pos_as_xyz
'x, y, z'
'-x+1/2, y+1/2, -z+1/2'
'-x, -y, -z'
'x-1/2, -y-1/2, z-1/2'

loop_
_atom_site_label
_atom_site_type_symbol
_atom_site_fract_x
_atom_site_fract_y
_atom_site_fract_z
_atom_site_U_iso_or_equiv
_atom_site_adp_type
_atom_site_occupancy
_atom_site_symmetry_multiplicity
_atom_site_calc_flag
_atom_site_refinement_flags
_atom_site_disorder_assembly
_atom_site_disorder_group
Er1 Er 0.818994(11) 0.302888(9) 0.567022(5) 0.01839(4) Uani 1 1 d . . .
O1 O 0.9737(2) 0.38675(18) 0.61595(10) 0.0289(5) Uani 1 1 d . . .
F1 F 0.8572(2) 0.5127(2) 0.69063(10) 0.0420(5) Uani 1 1 d . . .
F2 F 0.9990(3) 0.63946(19) 0.76486(10) 0.0464(6) Uani 1 1 d . . .
F3 F 1.2630(2) 0.63612(19) 0.77307(9) 0.0439(6) Uani 1 1 d . . .
F4 F 1.38075(19) 0.5080(2) 0.70236(9) 0.0397(5) Uani 1 1 d . . .
F5 F 1.2413(2) 0.38686(19) 0.62427(9) 0.0374(5) Uani 1 1 d . . .
C1 C 1.0427(3) 0.4465(2) 0.65322(12) 0.0215(5) Uani 1 1 d . . .
C2 C 0.9872(3) 0.5123(2) 0.69154(14) 0.0258(6) Uani 1 1 d . . .
C3 C 1.0588(3) 0.5761(3) 0.73061(14) 0.0286(6) Uani 1 1 d . . .
C4 C 1.1921(3) 0.5746(3) 0.73480(13) 0.0285(6) Uani 1 1 d . . .
C5 C 1.2510(3) 0.5101(3) 0.69848(12) 0.0261(6) Uani 1 1 d . . .
C6 C 1.1783(3) 0.4486(2) 0.65866(12) 0.0236(5) Uani 1 1 d . . .
O2 O 0.6655(2) 0.19332(16) 0.53605(10) 0.0245(4) Uani 1 1 d . . .
F6 F 0.78068(19) 0.04372(16) 0.47481(9) 0.0343(5) Uani 1 1 d . . .
F7 F 0.6489(2) -0.04961(17) 0.38230(10) 0.0390(5) Uani 1 1 d . . .
F8 F 0.3970(2) 0.00195(18) 0.34933(9) 0.0387(5) Uani 1 1 d . . .
F9 F 0.27739(19) 0.14589(19) 0.41217(10) 0.0397(5) Uani 1 1 d . . .
F10 F 0.40708(18) 0.23832(16) 0.50458(9) 0.0309(4) Uani 1 1 d . . .
C7 C 0.5997(3) 0.1448(2) 0.49311(12) 0.0206(5) Uani 1 1 d . . .
C8 C 0.6549(3) 0.0682(2) 0.46044(13) 0.0234(5) Uani 1 1 d . . .
C9 C 0.5887(3) 0.0204(2) 0.41287(14) 0.0259(6) Uani 1 1 d . . .
C10 C 0.4608(3) 0.0462(2) 0.39625(13) 0.0261(6) Uani 1 1 d . . .
C11 C 0.4017(3) 0.1190(3) 0.42797(14) 0.0253(6) Uani 1 1 d . . .
C12 C 0.4687(3) 0.1661(2) 0.47536(13) 0.0219(5) Uani 1 1 d . . .
O3 O 0.8703(2) 0.32005(16) 0.47968(9) 0.0225(4) Uani 1 1 d . . .
F11 F 1.00295(19) 0.19517(18) 0.40871(10) 0.0376(5) Uani 1 1 d . . .
F12 F 0.8831(2) 0.1200(2) 0.30963(10) 0.0451(6) Uani 1 1 d . . .
F13 F 0.6302(2) 0.16832(18) 0.27541(9) 0.0388(5) Uani 1 1 d . . .
F14 F 0.50086(19) 0.29811(16) 0.34182(9) 0.0311(4) Uani 1 1 d . . .
F15 F 0.61960(17) 0.37387(15) 0.44145(8) 0.0269(4) Uani 1 1 d . . .
C13 C 0.8156(3) 0.2874(2) 0.42970(12) 0.0203(5) Uani 1 1 d . . .
C14 C 0.8792(3) 0.2231(3) 0.39290(14) 0.0255(6) Uani 1 1 d . . .
C15 C 0.8181(3) 0.1835(3) 0.34196(15) 0.0299(6) Uani 1 1 d . . .
C16 C 0.6904(3) 0.2079(2) 0.32465(14) 0.0280(6) Uani 1 1 d . . .
C17 C 0.6255(3) 0.2737(2) 0.35809(13) 0.0237(5) Uani 1 1 d . . .
C18 C 0.6876(3) 0.3127(2) 0.40875(12) 0.0206(5) Uani 1 1 d . . .
O4 O 0.7461(2) 0.47742(16) 0.54353(10) 0.0236(4) Uani 1 1 d . . .
O5 O 0.6426(2) 0.35946(17) 0.61907(9) 0.0261(4) Uani 1 1 d . . .
C19 C 0.8284(3) 0.5511(3) 0.51865(18) 0.0357(8) Uani 1 1 d . . .
H19A H 0.7751 0.6049 0.4974 0.054 Uiso 1 1 calc R . .
H19B H 0.8797 0.5141 0.4924 0.054 Uiso 1 1 calc R . .
H19C H 0.8865 0.5846 0.5492 0.054 Uiso 1 1 calc R . .
C20 C 0.6597(3) 0.5286(2) 0.57791(13) 0.0265(6) Uani 1 1 d . . .
H20A H 0.6122 0.5856 0.5559 0.032 Uiso 1 1 calc R . .
H20B H 0.7083 0.5593 0.6127 0.032 Uiso 1 1 calc R . .
C21 C 0.5678(3) 0.4468(3) 0.59414(15) 0.0314(7) Uani 1 1 d . . .
H21A H 0.5129 0.4758 0.6222 0.038 Uiso 1 1 calc R . .
H21B H 0.5109 0.4234 0.5597 0.038 Uiso 1 1 calc R . .
C22 C 0.5581(4) 0.2861(3) 0.64388(17) 0.0382(8) Uani 1 1 d . . .
H22A H 0.5230 0.3192 0.6766 0.057 Uiso 1 1 calc R . .
H22B H 0.6072 0.2232 0.6570 0.057 Uiso 1 1 calc R . .
H22C H 0.4868 0.2663 0.6149 0.057 Uiso 1 1 calc R . .
O6 O 0.8352(2) 0.1855(2) 0.64847(11) 0.0334(5) Uani 1 1 d . . .
O7 O 0.9851(2) 0.16979(18) 0.56352(10) 0.0306(5) Uani 1 1 d . . .
C23 C 0.8846(5) 0.2138(4) 0.70483(18) 0.0540(12) Uani 1 1 d . . .
H23A H 0.8719 0.1556 0.7310 0.081 Uiso 1 1 calc R . .
H23B H 0.8390 0.2763 0.7166 0.081 Uiso 1 1 calc R . .
H23C H 0.9772 0.2293 0.7061 0.081 Uiso 1 1 calc R . .
C24 C 0.8808(4) 0.0816(3) 0.62984(17) 0.0358(7) Uani 1 1 d . . .
H24A H 0.8903 0.0329 0.6630 0.043 Uiso 1 1 calc R . .
H24B H 0.8157 0.0516 0.6002 0.043 Uiso 1 1 calc R . .
C25 C 1.0052(4) 0.0914(3) 0.60647(17) 0.0388(8) Uani 1 1 d . . .
H25A H 1.0742 0.1127 0.6368 0.047 Uiso 1 1 calc R . .
H25B H 1.0300 0.0239 0.5897 0.047 Uiso 1 1 calc R . .
C26 C 1.1051(3) 0.1925(3) 0.53960(18) 0.0360(7) Uani 1 1 d . . .
H26A H 1.1723 0.2113 0.5707 0.054 Uiso 1 1 calc R . .
H26B H 1.0915 0.2512 0.5125 0.054 Uiso 1 1 calc R . .
H26C H 1.1325 0.1302 0.5195 0.054 Uiso 1 1 calc R . .

loop_
_atom_site_aniso_label
_atom_site_aniso_U_11
_atom_site_aniso_U_22
_atom_site_aniso_U_33
_atom_site_aniso_U_23
_atom_site_aniso_U_13
_atom_site_aniso_U_12
Er1 0.02015(6) 0.01478(6) 0.01889(6) -0.00021(4) -0.00366(4) 0.00052(4)
O1 0.0330(12) 0.0273(11) 0.0245(10) -0.0038(8) -0.0049(9) -0.0080(9)
F1 0.0233(9) 0.0530(14) 0.0489(13) -0.0078(11) 0.0004(9) 0.0071(9)
F2 0.0607(15) 0.0391(12) 0.0403(12) -0.0173(10) 0.0100(11) 0.0098(11)
F3 0.0557(14) 0.0472(13) 0.0259(10) -0.0084(9) -0.0072(9) -0.0255(11)
F4 0.0225(9) 0.0646(15) 0.0313(10) 0.0057(10) 0.0001(7) -0.0111(9)
F5 0.0355(11) 0.0490(13) 0.0292(10) -0.0086(9) 0.0103(8) 0.0037(9)
C1 0.0257(13) 0.0189(12) 0.0188(12) 0.0012(10) -0.0024(10) -0.0033(10)
C2 0.0229(13) 0.0257(14) 0.0278(14) -0.0006(11) -0.0007(11) 0.0001(11)
C3 0.0379(17) 0.0238(14) 0.0242(14) -0.0043(11) 0.0040(12) 0.0013(12)
C4 0.0387(17) 0.0284(15) 0.0170(12) -0.0011(11) -0.0032(11) -0.0135(13)
C5 0.0220(13) 0.0377(16) 0.0180(12) 0.0046(11) -0.0005(10) -0.0081(12)
C6 0.0274(14) 0.0269(14) 0.0166(12) 0.0002(10) 0.0027(10) -0.0021(11)
O2 0.0218(10) 0.0218(10) 0.0283(10) -0.0027(8) -0.0036(8) -0.0002(8)
F6 0.0264(9) 0.0291(10) 0.0446(11) -0.0076(8) -0.0091(8) 0.0125(8)
F7 0.0401(11) 0.0317(10) 0.0436(12) -0.0163(9) -0.0026(9) 0.0086(9)
F8 0.0340(11) 0.0446(12) 0.0346(11) -0.0129(9) -0.0084(8) -0.0063(9)
F9 0.0177(9) 0.0513(13) 0.0478(12) -0.0092(10) -0.0068(8) 0.0007(9)
F10 0.0212(8) 0.0337(10) 0.0384(10) -0.0076(8) 0.0049(7) 0.0026(7)
C7 0.0199(12) 0.0162(11) 0.0249(13) 0.0009(10) -0.0006(10) -0.0019(9)
C8 0.0205(12) 0.0181(12) 0.0301(14) 0.0004(10) -0.0031(10) 0.0024(10)
C9 0.0287(14) 0.0183(12) 0.0302(15) -0.0025(11) 0.0005(11) 0.0016(11)
C10 0.0250(14) 0.0251(14) 0.0268(14) -0.0024(11) -0.0031(11) -0.0061(11)
C11 0.0167(12) 0.0284(14) 0.0297(14) 0.0004(11) -0.0017(10) -0.0028(10)
C12 0.0183(12) 0.0204(12) 0.0271(13) 0.0002(10) 0.0033(10) -0.0013(10)
O3 0.0199(9) 0.0229(10) 0.0238(10) -0.0016(8) -0.0022(7) 0.0035(7)
F11 0.0228(9) 0.0454(12) 0.0440(12) -0.0129(9) 0.0015(8) 0.0117(8)
F12 0.0470(13) 0.0505(14) 0.0384(12) -0.0202(10) 0.0071(10) 0.0127(11)
F13 0.0476(12) 0.0380(11) 0.0282(10) -0.0106(9) -0.0069(9) 0.0006(10)
F14 0.0248(9) 0.0328(10) 0.0331(10) 0.0015(8) -0.0082(7) 0.0015(7)
F15 0.0222(8) 0.0290(9) 0.0290(9) -0.0044(7) 0.0000(7) 0.0089(7)
C13 0.0209(12) 0.0182(12) 0.0216(12) 0.0001(9) 0.0016(10) 0.0022(9)
C14 0.0201(13) 0.0265(14) 0.0305(15) -0.0029(11) 0.0046(11) 0.0046(11)
C15 0.0335(16) 0.0271(15) 0.0298(15) -0.0075(12) 0.0074(12) 0.0022(12)
C16 0.0365(16) 0.0238(14) 0.0227(13) -0.0029(11) -0.0016(12) -0.0013(12)
C17 0.0235(13) 0.0216(13) 0.0249(13) 0.0025(10) -0.0021(10) -0.0003(10)
C18 0.0209(12) 0.0191(12) 0.0218(12) 0.0013(10) 0.0016(9) 0.0031(10)
O4 0.0245(10) 0.0169(9) 0.0304(11) 0.0019(8) 0.0069(8) 0.0021(8)
O5 0.0349(12) 0.0194(9) 0.0253(10) 0.0034(8) 0.0092(9) 0.0021(8)
C19 0.0325(17) 0.0222(14) 0.055(2) 0.0107(14) 0.0175(15) 0.0030(12)
C20 0.0329(15) 0.0216(13) 0.0256(14) 0.0024(11) 0.0055(11) 0.0083(11)
C21 0.0320(16) 0.0331(16) 0.0309(16) 0.0096(13) 0.0106(13) 0.0070(13)
C22 0.050(2) 0.0279(16) 0.0411(19) 0.0073(14) 0.0231(17) 0.0012(15)
O6 0.0298(12) 0.0366(13) 0.0321(12) 0.0132(10) -0.0039(9) -0.0026(10)
O7 0.0361(12) 0.0218(10) 0.0318(12) 0.0017(9) -0.0048(9) 0.0077(9)
C23 0.071(3) 0.062(3) 0.0269(18) 0.0054(18) -0.0064(18) -0.009(2)
C24 0.0388(18) 0.0235(15) 0.0434(19) 0.0119(14) -0.0032(15) 0.0038(13)
C25 0.0415(19) 0.0339(18) 0.0404(19) 0.0087(15) 0.0019(15) 0.0095(15)
C26 0.0275(16) 0.0327(17) 0.047(2) 0.0003(15) 0.0018(14) 0.0077(13)

loop_
_atom_type_symbol
_atom_type_description
_atom_type_scat_dispersion_real
_atom_type_scat_dispersion_imag
_atom_type_scat_source
C C 0.0033 0.0016 'International Tables Vol C Tables 4.2.6.8 and 6.1.1.4'
H H 0.0000 0.0000 'International Tables Vol C Tables 4.2.6.8 and 6.1.1.4'
O O 0.0106 0.0060 'International Tables Vol C Tables 4.2.6.8 and 6.1.1.4'
F F 0.0171 0.0103 'International Tables Vol C Tables 4.2.6.8 and 6.1.1.4'
Er Er -0.2586 4.9576 'International Tables Vol C Tables 4.2.6.8 and 6.1.1.4'

loop_
_geom_angle_atom_site_label_1
_geom_angle_atom_site_label_2
_geom_angle_atom_site_label_3
_geom_angle
_geom_angle_site_symmetry_1
_geom_angle_site_symmetry_3
_geom_angle_publ_flag
O1 Er1 O2 165.92(9) . . ?
O1 Er1 O3 101.70(8) . . ?
O2 Er1 O3 89.95(8) . . ?
O1 Er1 O4 81.99(8) . . ?
O2 Er1 O4 108.43(8) . . ?
O3 Er1 O4 78.23(7) . . ?
O1 Er1 O6 84.50(9) . . ?
O2 Er1 O6 81.43(8) . . ?
O3 Er1 O6 143.15(9) . . ?
O4 Er1 O6 138.47(8) . . ?
O1 Er1 O5 98.49(9) . . ?
O2 Er1 O5 77.89(8) . . ?
O3 Er1 O5 136.12(7) . . ?
O4 Er1 O5 66.53(7) . . ?
O6 Er1 O5 77.01(8) . . ?
O1 Er1 O7 82.62(9) . . ?
O2 Er1 O7 92.28(8) . . ?
O3 Er1 O7 77.75(8) . . ?
O4 Er1 O7 148.07(8) . . ?
O6 Er1 O7 66.97(9) . . ?
O5 Er1 O7 143.72(8) . . ?
C1 O1 Er1 164.7(2) . . ?
O1 C1 C2 122.8(3) . . ?
O1 C1 C6 122.8(3) . . ?
C2 C1 C6 114.5(3) . . ?
F1 C2 C3 118.3(3) . . ?
F1 C2 C1 118.5(3) . . ?
C3 C2 C1 123.2(3) . . ?
F2 C3 C2 120.0(3) . . ?
F2 C3 C4 119.8(3) . . ?
C2 C3 C4 120.2(3) . . ?
F3 C4 C5 120.7(3) . . ?
F3 C4 C3 120.7(3) . . ?
C5 C4 C3 118.6(3) . . ?
F4 C5 C4 118.9(3) . . ?
F4 C5 C6 120.4(3) . . ?
C4 C5 C6 120.7(3) . . ?
F5 C6 C5 118.0(3) . . ?
F5 C6 C1 119.2(3) . . ?
C5 C6 C1 122.8(3) . . ?
C7 O2 Er1 149.2(2) . . ?
O2 C7 C8 122.5(3) . . ?
O2 C7 C12 122.9(3) . . ?
C8 C7 C12 114.6(3) . . ?
F6 C8 C9 118.7(3) . . ?
F6 C8 C7 118.0(3) . . ?
C9 C8 C7 123.3(3) . . ?
F7 C9 C8 120.2(3) . . ?
F7 C9 C10 120.0(3) . . ?
C8 C9 C10 119.9(3) . . ?
F8 C10 C11 121.0(3) . . ?
F8 C10 C9 120.1(3) . . ?
C11 C10 C9 118.8(3) . . ?
F9 C11 C10 119.7(3) . . ?
F9 C11 C12 119.5(3) . . ?
C10 C11 C12 120.8(3) . . ?
F10 C12 C11 118.5(3) . . ?
F10 C12 C7 118.8(3) . . ?
C11 C12 C7 122.6(3) . . ?
C13 O3 Er1 132.74(19) . . ?
O3 C13 C18 122.6(3) . . ?
O3 C13 C14 123.1(3) . . ?
C18 C13 C14 114.3(3) . . ?
F11 C14 C15 118.3(3) . . ?
F11 C14 C13 119.1(3) . . ?
C15 C14 C13 122.6(3) . . ?
F12 C15 C16 120.0(3) . . ?
F12 C15 C14 119.7(3) . . ?
C16 C15 C14 120.4(3) . . ?
F13 C16 C17 120.4(3) . . ?
F13 C16 C15 120.4(3) . . ?
C17 C16 C15 119.2(3) . . ?
F14 C17 C16 119.9(3) . . ?
F14 C17 C18 120.2(3) . . ?
C16 C17 C18 119.8(3) . . ?
F15 C18 C17 118.2(3) . . ?
F15 C18 C13 118.1(2) . . ?
C17 C18 C13 123.5(3) . . ?
C20 O4 C19 111.9(2) . . ?
C20 O4 Er1 119.76(17) . . ?
C19 O4 Er1 120.78(18) . . ?
C21 O5 C22 109.6(3) . . ?
C21 O5 Er1 115.44(17) . . ?
C22 O5 Er1 122.61(19) . . ?
O4 C20 C21 106.7(3) . . ?
O5 C21 C20 108.0(3) . . ?
C23 O6 C24 114.1(3) . . ?
C23 O6 Er1 124.7(3) . . ?
C24 O6 Er1 108.3(2) . . ?
C25 O7 C26 110.5(3) . . ?
C25 O7 Er1 121.1(2) . . ?
C26 O7 Er1 121.32(19) . . ?
C25 C24 O6 111.0(3) . . ?
O7 C25 C24 105.1(3) . . ?

loop_
_geom_bond_atom_site_label_1
_geom_bond_atom_site_label_2
_geom_bond_distance
_geom_bond_site_symmetry_2
_geom_bond_publ_flag
Er1 O1 2.150(2) . ?
Er1 O2 2.180(2) . ?
Er1 O3 2.183(2) . ?
Er1 O4 2.390(2) . ?
Er1 O6 2.413(2) . ?
Er1 O5 2.423(2) . ?
Er1 O7 2.426(2) . ?
O1 C1 1.309(3) . ?
F1 C2 1.350(4) . ?
F2 C3 1.339(4) . ?
F3 C4 1.345(3) . ?
F4 C5 1.343(4) . ?
F5 C6 1.347(4) . ?
C1 C2 1.398(4) . ?
C1 C6 1.402(4) . ?
C2 C3 1.377(4) . ?
C3 C4 1.378(5) . ?
C4 C5 1.375(5) . ?
C5 C6 1.376(4) . ?
O2 C7 1.306(3) . ?
F6 C8 1.349(3) . ?
F7 C9 1.341(4) . ?
F8 C10 1.342(3) . ?
F9 C11 1.348(3) . ?
F10 C12 1.350(3) . ?
C7 C8 1.402(4) . ?
C7 C12 1.405(4) . ?
C8 C9 1.383(4) . ?
C9 C10 1.383(4) . ?
C10 C11 1.375(5) . ?
C11 C12 1.379(4) . ?
O3 C13 1.310(3) . ?
F11 C14 1.346(3) . ?
F12 C15 1.341(4) . ?
F13 C16 1.346(4) . ?
F14 C17 1.345(3) . ?
F15 C18 1.347(3) . ?
C13 C18 1.404(4) . ?
C13 C14 1.406(4) . ?
C14 C15 1.382(5) . ?
C15 C16 1.379(5) . ?
C16 C17 1.374(4) . ?
C17 C18 1.378(4) . ?
O4 C20 1.429(4) . ?
O4 C19 1.436(4) . ?
O5 C21 1.441(4) . ?
O5 C22 1.448(4) . ?
C20 C21 1.491(5) . ?
O6 C23 1.408(5) . ?
O6 C24 1.487(4) . ?
O7 C25 1.416(4) . ?
O7 C26 1.453(5) . ?
C24 C25 1.465(5) . ?

loop_
_geom_torsion_atom_site_label_1
_geom_torsion_atom_site_label_2
_geom_torsion_atom_site_label_3
_geom_torsion_atom_site_label_4
_geom_torsion
_geom_torsion_site_symmetry_1
_geom_torsion_site_symmetry_2
_geom_torsion_site_symmetry_3
_geom_torsion_site_symmetry_4
_geom_torsion_publ_flag
O2 Er1 O1 C1 -74.9(9) . . . . ?
O3 Er1 O1 C1 139.9(8) . . . . ?
O4 Er1 O1 C1 63.7(8) . . . . ?
O6 Er1 O1 C1 -76.9(8) . . . . ?
O5 Er1 O1 C1 -1.0(8) . . . . ?
O7 Er1 O1 C1 -144.3(8) . . . . ?
Er1 O1 C1 C2 -7.2(10) . . . . ?
Er1 O1 C1 C6 171.7(6) . . . . ?
O1 C1 C2 F1 1.1(5) . . . . ?
C6 C1 C2 F1 -177.9(3) . . . . ?
O1 C1 C2 C3 -179.5(3) . . . . ?
C6 C1 C2 C3 1.6(4) . . . . ?
F1 C2 C3 F2 -2.6(5) . . . . ?
C1 C2 C3 F2 178.0(3) . . . . ?
F1 C2 C3 C4 177.1(3) . . . . ?
C1 C2 C3 C4 -2.3(5) . . . . ?
F2 C3 C4 F3 0.1(5) . . . . ?
C2 C3 C4 F3 -179.6(3) . . . . ?
F2 C3 C4 C5 -178.9(3) . . . . ?
C2 C3 C4 C5 1.3(5) . . . . ?
F3 C4 C5 F4 1.0(5) . . . . ?
C3 C4 C5 F4 -179.9(3) . . . . ?
F3 C4 C5 C6 -178.9(3) . . . . ?
C3 C4 C5 C6 0.2(5) . . . . ?
F4 C5 C6 F5 0.1(4) . . . . ?
C4 C5 C6 F5 -179.9(3) . . . . ?
F4 C5 C6 C1 179.1(3) . . . . ?
C4 C5 C6 C1 -0.9(5) . . . . ?
O1 C1 C6 F5 0.1(4) . . . . ?
C2 C1 C6 F5 179.1(3) . . . . ?
O1 C1 C6 C5 -178.9(3) . . . . ?
C2 C1 C6 C5 0.1(4) . . . . ?
O1 Er1 O2 C7 -149.7(4) . . . . ?
O3 Er1 O2 C7 -3.6(4) . . . . ?
O4 Er1 O2 C7 73.9(4) . . . . ?
O6 Er1 O2 C7 -147.7(4) . . . . ?
O5 Er1 O2 C7 133.9(4) . . . . ?
O7 Er1 O2 C7 -81.4(4) . . . . ?
Er1 O2 C7 C8 67.5(5) . . . . ?
Er1 O2 C7 C12 -111.5(4) . . . . ?
O2 C7 C8 F6 0.7(4) . . . . ?
C12 C7 C8 F6 179.8(3) . . . . ?
O2 C7 C8 C9 -176.2(3) . . . . ?
C12 C7 C8 C9 2.9(4) . . . . ?
F6 C8 C9 F7 0.7(5) . . . . ?
C7 C8 C9 F7 177.6(3) . . . . ?
F6 C8 C9 C10 -178.2(3) . . . . ?
C7 C8 C9 C10 -1.3(5) . . . . ?
F7 C9 C10 F8 -0.5(5) . . . . ?
C8 C9 C10 F8 178.4(3) . . . . ?
F7 C9 C10 C11 -179.3(3) . . . . ?
C8 C9 C10 C11 -0.5(5) . . . . ?
F8 C10 C11 F9 0.6(5) . . . . ?
C9 C10 C11 F9 179.4(3) . . . . ?
F8 C10 C11 C12 -178.4(3) . . . . ?
C9 C10 C11 C12 0.4(5) . . . . ?
F9 C11 C12 F10 -0.1(4) . . . . ?
C10 C11 C12 F10 178.9(3) . . . . ?
F9 C11 C12 C7 -177.6(3) . . . . ?
C10 C11 C12 C7 1.4(5) . . . . ?
O2 C7 C12 F10 -1.4(4) . . . . ?
C8 C7 C12 F10 179.5(3) . . . . ?
O2 C7 C12 C11 176.2(3) . . . . ?
C8 C7 C12 C11 -2.9(4) . . . . ?
O1 Er1 O3 C13 -179.8(2) . . . . ?
O2 Er1 O3 C13 8.2(2) . . . . ?
O4 Er1 O3 C13 -100.7(2) . . . . ?
O6 Er1 O3 C13 83.7(3) . . . . ?
O5 Er1 O3 C13 -64.2(3) . . . . ?
O7 Er1 O3 C13 100.5(2) . . . . ?
Er1 O3 C13 C18 57.0(4) . . . . ?
Er1 O3 C13 C14 -122.2(3) . . . . ?
O3 C13 C14 F11 -1.5(5) . . . . ?
C18 C13 C14 F11 179.3(3) . . . . ?
O3 C13 C14 C15 175.7(3) . . . . ?
C18 C13 C14 C15 -3.5(5) . . . . ?
F11 C14 C15 F12 -0.7(5) . . . . ?
C13 C14 C15 F12 -178.0(3) . . . . ?
F11 C14 C15 C16 178.4(3) . . . . ?
C13 C14 C15 C16 1.2(5) . . . . ?
F12 C15 C16 F13 0.0(5) . . . . ?
C14 C15 C16 F13 -179.1(3) . . . . ?
F12 C15 C16 C17 -179.6(3) . . . . ?
C14 C15 C16 C17 1.3(5) . . . . ?
F13 C16 C17 F14 0.5(5) . . . . ?
C15 C16 C17 F14 -179.9(3) . . . . ?
F13 C16 C17 C18 179.2(3) . . . . ?
C15 C16 C17 C18 -1.2(5) . . . . ?
F14 C17 C18 F15 1.0(4) . . . . ?
C16 C17 C18 F15 -177.7(3) . . . . ?
F14 C17 C18 C13 177.4(3) . . . . ?
C16 C17 C18 C13 -1.3(5) . . . . ?
O3 C13 C18 F15 0.7(4) . . . . ?
C14 C13 C18 F15 179.9(3) . . . . ?
O3 C13 C18 C17 -175.7(3) . . . . ?
C14 C13 C18 C17 3.6(4) . . . . ?
O1 Er1 O4 C20 -91.6(2) . . . . ?
O2 Er1 O4 C20 78.7(2) . . . . ?
O3 Er1 O4 C20 164.7(2) . . . . ?
O6 Er1 O4 C20 -19.3(3) . . . . ?
O5 Er1 O4 C20 11.4(2) . . . . ?
O7 Er1 O4 C20 -153.4(2) . . . . ?
O1 Er1 O4 C19 55.6(3) . . . . ?
O2 Er1 O4 C19 -134.1(2) . . . . ?
O3 Er1 O4 C19 -48.2(2) . . . . ?
O6 Er1 O4 C19 127.9(2) . . . . ?
O5 Er1 O4 C19 158.6(3) . . . . ?
O7 Er1 O4 C19 -6.2(3) . . . . ?
O1 Er1 O5 C21 96.9(2) . . . . ?
O2 Er1 O5 C21 -96.9(2) . . . . ?
O3 Er1 O5 C21 -19.9(3) . . . . ?
O4 Er1 O5 C21 19.5(2) . . . . ?
O6 Er1 O5 C21 179.2(2) . . . . ?
O7 Er1 O5 C21 -174.0(2) . . . . ?
O1 Er1 O5 C22 -125.0(3) . . . . ?
O2 Er1 O5 C22 41.2(3) . . . . ?
O3 Er1 O5 C22 118.2(3) . . . . ?
O4 Er1 O5 C22 157.6(3) . . . . ?
O6 Er1 O5 C22 -42.7(3) . . . . ?
O7 Er1 O5 C22 -35.9(3) . . . . ?
C19 O4 C20 C21 172.0(3) . . . . ?
Er1 O4 C20 C21 -38.1(3) . . . . ?
C22 O5 C21 C20 170.7(3) . . . . ?
Er1 O5 C21 C20 -46.0(3) . . . . ?
O4 C20 C21 O5 52.3(3) . . . . ?
O1 Er1 O6 C23 24.7(3) . . . . ?
O2 Er1 O6 C23 -154.8(3) . . . . ?
O3 Er1 O6 C23 126.9(3) . . . . ?
O4 Er1 O6 C23 -46.6(4) . . . . ?
O5 Er1 O6 C23 -75.3(3) . . . . ?
O7 Er1 O6 C23 109.1(3) . . . . ?
O1 Er1 O6 C24 -114.0(2) . . . . ?
O2 Er1 O6 C24 66.5(2) . . . . ?
O3 Er1 O6 C24 -11.8(3) . . . . ?
O4 Er1 O6 C24 174.72(18) . . . . ?
O5 Er1 O6 C24 146.0(2) . . . . ?
O7 Er1 O6 C24 -29.64(19) . . . . ?
O1 Er1 O7 C25 89.7(3) . . . . ?
O2 Er1 O7 C25 -77.1(3) . . . . ?
O3 Er1 O7 C25 -166.6(3) . . . . ?
O4 Er1 O7 C25 151.4(2) . . . . ?
O6 Er1 O7 C25 2.6(2) . . . . ?
O5 Er1 O7 C25 -4.6(3) . . . . ?
O1 Er1 O7 C26 -58.0(2) . . . . ?
O2 Er1 O7 C26 135.2(2) . . . . ?
O3 Er1 O7 C26 45.8(2) . . . . ?
O4 Er1 O7 C26 3.8(3) . . . . ?
O6 Er1 O7 C26 -145.1(3) . . . . ?
O5 Er1 O7 C26 -152.3(2) . . . . ?
C23 O6 C24 C25 -85.9(4) . . . . ?
Er1 O6 C24 C25 57.6(3) . . . . ?
C26 O7 C25 C24 175.9(3) . . . . ?
Er1 O7 C25 C24 25.1(4) . . . . ?
O6 C24 C25 O7 -53.4(4) . . . . ?
